data_1552877
loop_
_publ_author_name
'Romanov, Alexander S.'
'Jones, Saul T. E.'
'Gu, Qinying'
'Conaghan, Patrick J.'
'Drummond, Bluebell H.'
'Feng, Jiale'
'Chotard, Florian'
'Buizza, Leonardo'
'Foley, Morgan'
'Linnolahti, Mikko'
'Credgington, Dan'
'Bochmann, Manfred'

_publ_section_title
;
 Carbene metal amide photoemitters: tailoring conformationally flexible
 amides for full color range emissions including white-emitting OLED.
;
_journal_issue 2
_journal_name_full 'Chemical science'
_journal_page_first 435
_journal_page_last 446
_journal_paper_doi 10.1039/c9sc04589a
_journal_volume 11
_journal_year 2020
_chemical_formula_moiety 'C40 H50 Au N3, C H2 Cl2'
_chemical_formula_sum 'C41 H52 Au Cl2 N3'
_chemical_formula_weight 854.72
_space_group_crystal_system orthorhombic
_space_group_IT_number 61
_space_group_name_Hall '-P 2ac 2ab'
_space_group_name_H-M_alt 'P b c a'
_atom_sites_solution_hydrogens geom
_audit_creation_method SHELXL-2018/3
_audit_update_record
;
2019-04-19 deposited with the CCDC.	2019-11-12 downloaded from the CCDC.
;
_cell_angle_alpha 90
_cell_angle_beta 90
_cell_angle_gamma 90
_cell_formula_units_Z 8
_cell_length_a 10.45120(10)
_cell_length_b 18.0543(2)
_cell_length_c 38.7653(5)
_cell_measurement_reflns_used 42612
_cell_measurement_temperature 140(2)
_cell_measurement_theta_max 32.7100
_cell_measurement_theta_min 3.0810
_cell_volume 7314.59(14)
_computing_cell_refinement
;                                                        
CrysAlisPro, Agilent Technologies,                       
Version 1.171.37.35 (release 13-08-2014 CrysAlis171 .NET)
(compiled Aug 13 2014,18:06:01)                          
;
_computing_data_collection
;                                                        
CrysAlisPro, Agilent Technologies,                       
Version 1.171.37.35 (release 13-08-2014 CrysAlis171 .NET)
(compiled Aug 13 2014,18:06:01)                          
;
_computing_data_reduction
;                                                        
CrysAlisPro, Agilent Technologies,                       
Version 1.171.37.35 (release 13-08-2014 CrysAlis171 .NET)
(compiled Aug 13 2014,18:06:01)                          
;
_computing_structure_refinement 'SHELXL-2018/3 (Sheldrick, 2018)'
_computing_structure_solution 'SHELXS-97 (Sheldrick, 2008)'
_diffrn_ambient_temperature 140(2)
_diffrn_detector_area_resol_mean 16.0050
_diffrn_measured_fraction_theta_full 0.998
_diffrn_measured_fraction_theta_max 0.999
_diffrn_measurement_device_type 'Oxford Diffraction Xcalibur 3/Sapphire3 CCD'
_diffrn_measurement_method 'Thin slice \w scans'
_diffrn_radiation_type MoK\a
_diffrn_radiation_wavelength 0.71073
_diffrn_reflns_av_R_equivalents 0.0324
_diffrn_reflns_av_unetI/netI 0.0131
_diffrn_reflns_Laue_measured_fraction_full 0.998
_diffrn_reflns_Laue_measured_fraction_max 0.999
_diffrn_reflns_limit_h_max 13
_diffrn_reflns_limit_h_min -13
_diffrn_reflns_limit_k_max 23
_diffrn_reflns_limit_k_min -23
_diffrn_reflns_limit_l_max 51
_diffrn_reflns_limit_l_min -51
_diffrn_reflns_number 122432
_diffrn_reflns_point_group_measured_fraction_full 0.998
_diffrn_reflns_point_group_measured_fraction_max 0.999
_diffrn_reflns_theta_full 25.242
_diffrn_reflns_theta_max 27.999
_diffrn_reflns_theta_min 3.028
_diffrn_source 'Enhance (Mo) X-ray Source'
_exptl_absorpt_coefficient_mu 4.202
_exptl_absorpt_correction_T_max 1.00000
_exptl_absorpt_correction_T_min 0.82172
_exptl_absorpt_correction_type multi-scan
_exptl_absorpt_process_details
;                                                         
CrysAlisPro, Agilent Technologies,                        
Version 1.171.37.35 (release 13-08-2014 CrysAlis171 .NET) 
(compiled Aug 13 2014,18:06:01)                           
Empirical absorption correction using spherical harmonics,
 implemented in SCALE3 ABSPACK scaling algorithm.         
;
_exptl_crystal_colour red
_exptl_crystal_density_diffrn 1.552
_exptl_crystal_density_meas ?
_exptl_crystal_density_method 'not measured'
_exptl_crystal_description plate
_exptl_crystal_F_000 3456
_exptl_crystal_preparation Luminescent
_exptl_crystal_recrystallization_method 'Re-crystallisation from solvent: CH2Cl2 and hexane'
_exptl_crystal_size_max 0.320
_exptl_crystal_size_mid 0.170
_exptl_crystal_size_min 0.080
_refine_diff_density_max 1.718
_refine_diff_density_min -1.826
_refine_diff_density_rms 0.085
_refine_ls_extinction_method none
_refine_ls_goodness_of_fit_ref 1.065
_refine_ls_hydrogen_treatment constr
_refine_ls_matrix_type full
_refine_ls_number_parameters 431
_refine_ls_number_reflns 8809
_refine_ls_number_restraints 0
_refine_ls_restrained_S_all 1.065
_refine_ls_R_factor_all 0.0302
_refine_ls_R_factor_gt 0.0266
_refine_ls_shift/su_max 0.009
_refine_ls_shift/su_mean 0.000
_refine_ls_structure_factor_coef Fsqd
_refine_ls_weighting_details 'w=1/[\s^2^(Fo^2^)+(0.0500P)^2^+15.0000P] where P=(Fo^2^+2Fc^2^)/3'
_refine_ls_weighting_scheme calc
_refine_ls_wR_factor_gt 0.0829
_refine_ls_wR_factor_ref 0.0851
_reflns_Friedel_coverage 0.000
_reflns_number_gt 8052
_reflns_number_total 8809
_reflns_threshold_expression 'I > 2\s(I)'
_cod_data_source_file c9sc04589a2.cif
_cod_data_source_block Au8
_cod_depositor_comments
;
The following automatic conversions were performed:

data item '_exptl_crystal_density_meas' value 'not measured' was
changed to '?' -- the value is perceived as not measured.

Automatic conversion script
Id: cif_fix_values 6909 2019-04-08 15:41:33Z antanas 

 Adding full bibliography for 1552876--1552882.cif.

 Adding full bibliography for 1552876--1552882.cif.
;
_cod_database_code 1552877
_shelx_shelxl_version_number 2018/3
_shelx_space_group_comment
;
The symmetry employed for this shelxl refinement is uniquely defined
by the following loop, which should always be used as a source of
symmetry information in preference to the above space-group names.
They are only intended as comments.
;
_shelx_estimated_absorpt_t_min 0.347
_shelx_estimated_absorpt_t_max 0.730

loop_
_space_group_symop_operation_xyz
'x, y, z'
'-x+1/2, -y, z+1/2'
'-x, y+1/2, -z+1/2'
'x+1/2, -y+1/2, -z'
'-x, -y, -z'
'x-1/2, y, -z-1/2'
'x, -y-1/2, z-1/2'
'-x-1/2, y-1/2, z'

loop_
_atom_site_label
_atom_site_type_symbol
_atom_site_fract_x
_atom_site_fract_y
_atom_site_fract_z
_atom_site_U_iso_or_equiv
_atom_site_adp_type
_atom_site_occupancy
_atom_site_site_symmetry_order
_atom_site_calc_flag
_atom_site_refinement_flags_posn
_atom_site_refinement_flags_adp
Au1 Au 0.09393(2) 0.61346(2) 0.61700(2) 0.01442(5) Uani 1 1 d . .
Cl1 Cl 0.58371(9) 0.64245(6) 0.56539(3) 0.0395(2) Uani 1 1 d . .
Cl2 Cl 0.71734(11) 0.51560(6) 0.59387(3) 0.0490(3) Uani 1 1 d . .
N1 N 0.2437(2) 0.50678(13) 0.65383(6) 0.0132(5) Uani 1 1 d . .
C10 C 0.3201(3) 0.61512(16) 0.68665(8) 0.0159(6) Uani 1 1 d . .
C13 C 0.5541(3) 0.6424(2) 0.67260(10) 0.0264(7) Uani 1 1 d . .
H13A H 0.579227 0.595924 0.682524 0.040 Uiso 1 1 calc R U
H13B H 0.558038 0.680411 0.689904 0.040 Uiso 1 1 calc R U
H13C H 0.611021 0.654695 0.654016 0.040 Uiso 1 1 calc R U
C27 C 0.2773(4) 0.39004(18) 0.68777(9) 0.0253(7) Uani 1 1 d . .
H27A H 0.287652 0.418528 0.708498 0.038 Uiso 1 1 calc R U
H27B H 0.328170 0.345882 0.689227 0.038 Uiso 1 1 calc R U
H27C H 0.188888 0.376845 0.685055 0.038 Uiso 1 1 calc R U
N2 N -0.0175(3) 0.70516(15) 0.61254(7) 0.0207(6) Uani 1 1 d . .
C11 C 0.4170(3) 0.63646(18) 0.65882(8) 0.0180(6) Uani 1 1 d . .
H11A H 0.415180 0.598602 0.640705 0.022 Uiso 1 1 calc R U
C17 C 0.1234(3) 0.43296(18) 0.57600(8) 0.0195(6) Uani 1 1 d . .
H17A H 0.055075 0.415570 0.591321 0.023 Uiso 1 1 calc R U
C2 C 0.2365(3) 0.46125(16) 0.59802(7) 0.0137(5) Uani 1 1 d . .
C1 C 0.1980(3) 0.52205(16) 0.62325(7) 0.0139(5) Uani 1 1 d . .
C25 C 0.3409(3) 0.49020(17) 0.57250(8) 0.0170(6) Uani 1 1 d . .
H25A H 0.413506 0.510167 0.585533 0.020 Uiso 1 1 calc R U
C5 C 0.2306(3) 0.55754(17) 0.68278(7) 0.0152(5) Uani 1 1 d . .
C9 C 0.3093(3) 0.65956(19) 0.71606(8) 0.0225(6) Uani 1 1 d . .
H9A H 0.368051 0.697467 0.719620 0.027 Uiso 1 1 calc R U
C4 C 0.3203(3) 0.43574(17) 0.65698(8) 0.0180(6) Uani 1 1 d . .
C24 C 0.2862(3) 0.55052(17) 0.54861(8) 0.0194(6) Uani 1 1 d . .
H24A H 0.257735 0.592271 0.562353 0.023 Uiso 1 1 calc R U
H24B H 0.352801 0.567797 0.533137 0.023 Uiso 1 1 calc R U
C3 C 0.2855(4) 0.39944(17) 0.62243(8) 0.0213(7) Uani 1 1 d . .
H3A H 0.219568 0.362346 0.625815 0.026 Uiso 1 1 calc R U
H3B H 0.360094 0.375499 0.612542 0.026 Uiso 1 1 calc R U
C1S C 0.7293(4) 0.6089(2) 0.58180(10) 0.0302(8) Uani 1 1 d . .
H1SA H 0.795408 0.614177 0.564404 0.036 Uiso 1 1 calc R U
H1SB H 0.754128 0.638193 0.601682 0.036 Uiso 1 1 calc R U
C6 C 0.1274(3) 0.54807(18) 0.70565(8) 0.0185(6) Uani 1 1 d . .
N3 N -0.2357(3) 0.78990(17) 0.60559(9) 0.0303(7) Uani 1 1 d . .
C7 C 0.1215(3) 0.5947(2) 0.73447(9) 0.0253(7) Uani 1 1 d . .
H7A H 0.054792 0.589425 0.750137 0.030 Uiso 1 1 calc R U
C21 C 0.1736(3) 0.5204(2) 0.52743(8) 0.0244(7) Uani 1 1 d . .
H21A H 0.139118 0.559667 0.512660 0.029 Uiso 1 1 calc R U
C38 C 0.0263(3) 0.71975(18) 0.55123(9) 0.0241(7) Uani 1 1 d . .
H38A H 0.099960 0.691289 0.553531 0.029 Uiso 1 1 calc R U
C39 C -0.0472(3) 0.73497(17) 0.58031(9) 0.0202(6) Uani 1 1 d . .
C8 C 0.2129(3) 0.6483(2) 0.73998(8) 0.0256(7) Uani 1 1 d . .
H8A H 0.209929 0.677085 0.759866 0.031 Uiso 1 1 calc R U
C22 C 0.0695(3) 0.4926(2) 0.55176(8) 0.0237(7) Uani 1 1 d . .
H22A H -0.000611 0.472118 0.538442 0.028 Uiso 1 1 calc R U
H22B H 0.036676 0.533645 0.565266 0.028 Uiso 1 1 calc R U
C28 C -0.0680(3) 0.74060(17) 0.64144(9) 0.0198(6) Uani 1 1 d . .
C29 C -0.0148(3) 0.73190(18) 0.67396(9) 0.0247(7) Uani 1 1 d . .
H29A H 0.058540 0.703185 0.676396 0.030 Uiso 1 1 calc R U
C26 C 0.4626(3) 0.45283(18) 0.66071(9) 0.0240(7) Uani 1 1 d . .
H26A H 0.476186 0.482244 0.681008 0.036 Uiso 1 1 calc R U
H26B H 0.491582 0.479649 0.640800 0.036 Uiso 1 1 calc R U
H26C H 0.509634 0.407337 0.662651 0.036 Uiso 1 1 calc R U
C14 C 0.0174(3) 0.49433(19) 0.69922(9) 0.0238(7) Uani 1 1 d . .
H14A H 0.041620 0.462059 0.679972 0.029 Uiso 1 1 calc R U
C19 C 0.2741(4) 0.39503(19) 0.52850(9) 0.0261(7) Uani 1 1 d . .
H19A H 0.303754 0.353467 0.514342 0.031 Uiso 1 1 calc R U
C12 C 0.3776(4) 0.71094(19) 0.64287(9) 0.0260(7) Uani 1 1 d . .
H12A H 0.290143 0.708306 0.635400 0.039 Uiso 1 1 calc R U
H12B H 0.431606 0.721603 0.623463 0.039 Uiso 1 1 calc R U
H12C H 0.386434 0.749443 0.659781 0.039 Uiso 1 1 calc R U
C23 C 0.3868(3) 0.4263(2) 0.54913(9) 0.0233(7) Uani 1 1 d . .
H23A H 0.452016 0.444307 0.533421 0.028 Uiso 1 1 calc R U
H23B H 0.424193 0.387445 0.563168 0.028 Uiso 1 1 calc R U
C18 C 0.1700(4) 0.3677(2) 0.55345(9) 0.0278(7) Uani 1 1 d . .
H18A H 0.204255 0.328856 0.568036 0.033 Uiso 1 1 calc R U
H18B H 0.098761 0.347504 0.540479 0.033 Uiso 1 1 calc R U
C33 C -0.1782(3) 0.78556(18) 0.63825(10) 0.0257(7) Uani 1 1 d . .
C20 C 0.2200(4) 0.4555(2) 0.50505(9) 0.0309(8) Uani 1 1 d . .
H20A H 0.149386 0.435969 0.491622 0.037 Uiso 1 1 calc R U
H20B H 0.285681 0.472498 0.489231 0.037 Uiso 1 1 calc R U
C34 C -0.1576(3) 0.78004(17) 0.57636(10) 0.0266(7) Uani 1 1 d . .
C15 C -0.1042(3) 0.5369(2) 0.68866(11) 0.0309(8) Uani 1 1 d . .
H15A H -0.087817 0.564497 0.667950 0.046 Uiso 1 1 calc R U
H15B H -0.128093 0.570373 0.706809 0.046 Uiso 1 1 calc R U
H15C H -0.172590 0.502471 0.684641 0.046 Uiso 1 1 calc R U
C36 C -0.1141(4) 0.7904(2) 0.51510(11) 0.0375(10) Uani 1 1 d . .
H36A H -0.136706 0.808549 0.493486 0.045 Uiso 1 1 calc R U
C31 C -0.1742(4) 0.8091(2) 0.69995(11) 0.0378(10) Uani 1 1 d . .
H31A H -0.209606 0.831569 0.719305 0.045 Uiso 1 1 calc R U
C32 C -0.2285(4) 0.8200(2) 0.66782(12) 0.0355(9) Uani 1 1 d . .
H32A H -0.299522 0.850667 0.665736 0.043 Uiso 1 1 calc R U
C35 C -0.1872(4) 0.8080(2) 0.54375(12) 0.0367(10) Uani 1 1 d . .
H35A H -0.257556 0.839113 0.541205 0.044 Uiso 1 1 calc R U
C37 C -0.0080(4) 0.7462(2) 0.51870(10) 0.0316(8) Uani 1 1 d . .
H37A H 0.040891 0.733920 0.499492 0.038 Uiso 1 1 calc R U
C30 C -0.0684(4) 0.7651(2) 0.70320(11) 0.0329(8) Uani 1 1 d . .
H30A H -0.032030 0.757343 0.724802 0.040 Uiso 1 1 calc R U
C40 C -0.3556(4) 0.8292(2) 0.60173(15) 0.0445(11) Uani 1 1 d . .
H40A H -0.410397 0.817960 0.620904 0.067 Uiso 1 1 calc R U
H40B H -0.396370 0.814052 0.580682 0.067 Uiso 1 1 calc R U
H40C H -0.339517 0.881486 0.601032 0.067 Uiso 1 1 calc R U
C16 C -0.0104(4) 0.4451(2) 0.73058(10) 0.0400(10) Uani 1 1 d . .
H16A H 0.066607 0.420159 0.737454 0.060 Uiso 1 1 calc R U
H16B H -0.074367 0.409142 0.724626 0.060 Uiso 1 1 calc R U
H16C H -0.040828 0.475183 0.749276 0.060 Uiso 1 1 calc R U

loop_
_atom_site_aniso_label
_atom_site_aniso_U_11
_atom_site_aniso_U_22
_atom_site_aniso_U_33
_atom_site_aniso_U_23
_atom_site_aniso_U_13
_atom_site_aniso_U_12
Au1 0.01473(7) 0.01411(7) 0.01442(7) -0.00051(4) -0.00170(4) 0.00299(4)
Cl1 0.0352(5) 0.0319(5) 0.0515(6) 0.0013(4) -0.0029(4) -0.0038(4)
Cl2 0.0447(6) 0.0329(5) 0.0694(8) 0.0100(5) 0.0040(5) 0.0015(4)
N1 0.0163(11) 0.0129(11) 0.0105(11) 0.0002(9) -0.0011(9) 0.0005(9)
C10 0.0168(14) 0.0175(14) 0.0133(13) 0.0008(10) -0.0017(11) 0.0007(11)
C13 0.0200(15) 0.0294(18) 0.0298(18) -0.0009(14) 0.0010(14) -0.0051(14)
C27 0.0367(19) 0.0184(15) 0.0209(16) 0.0070(12) -0.0022(14) 0.0018(13)
N2 0.0200(13) 0.0198(13) 0.0224(14) -0.0022(10) -0.0029(10) 0.0063(11)
C11 0.0199(15) 0.0187(14) 0.0155(14) -0.0013(12) 0.0018(11) -0.0031(11)
C17 0.0192(14) 0.0228(15) 0.0164(14) -0.0048(12) -0.0014(11) -0.0030(12)
C2 0.0165(13) 0.0129(13) 0.0117(12) -0.0013(10) -0.0010(10) 0.0003(10)
C1 0.0128(13) 0.0151(13) 0.0140(13) 0.0003(10) 0.0004(10) -0.0008(11)
C25 0.0148(13) 0.0183(14) 0.0180(14) 0.0011(11) 0.0008(11) -0.0002(11)
C5 0.0189(14) 0.0170(14) 0.0096(12) 0.0003(10) -0.0017(10) 0.0012(11)
C9 0.0247(16) 0.0229(16) 0.0199(15) -0.0058(12) -0.0024(12) -0.0039(13)
C4 0.0250(15) 0.0142(13) 0.0149(14) 0.0030(11) -0.0011(11) 0.0055(12)
C24 0.0226(15) 0.0203(15) 0.0153(14) 0.0032(11) 0.0030(12) 0.0016(12)
C3 0.0328(18) 0.0113(14) 0.0197(15) 0.0002(11) -0.0008(13) 0.0028(13)
C1S 0.0255(18) 0.0297(19) 0.035(2) -0.0066(15) 0.0036(15) -0.0081(14)
C6 0.0213(14) 0.0211(15) 0.0132(14) 0.0001(11) -0.0003(11) -0.0027(12)
N3 0.0168(13) 0.0202(14) 0.054(2) -0.0007(14) -0.0046(13) 0.0056(11)
C7 0.0258(16) 0.0356(18) 0.0145(15) -0.0044(14) 0.0046(13) -0.0033(15)
C21 0.0299(17) 0.0304(17) 0.0130(14) -0.0005(12) -0.0064(12) 0.0097(14)
C38 0.0279(17) 0.0170(15) 0.0275(17) 0.0024(12) -0.0051(14) -0.0009(13)
C39 0.0186(15) 0.0136(13) 0.0285(16) 0.0018(12) -0.0091(13) -0.0014(11)
C8 0.0307(17) 0.0305(18) 0.0157(14) -0.0090(13) 0.0007(13) -0.0013(14)
C22 0.0207(15) 0.0343(18) 0.0161(15) -0.0093(13) -0.0066(12) 0.0035(13)
C28 0.0180(14) 0.0143(14) 0.0271(16) -0.0021(12) 0.0059(12) -0.0012(11)
C29 0.0280(17) 0.0196(15) 0.0263(17) -0.0016(13) 0.0079(14) -0.0020(13)
C26 0.0224(16) 0.0215(16) 0.0280(17) 0.0029(13) -0.0040(13) 0.0065(13)
C14 0.0232(16) 0.0261(16) 0.0222(16) -0.0008(13) 0.0034(13) -0.0073(13)
C19 0.0341(19) 0.0263(17) 0.0180(15) -0.0088(13) 0.0002(14) 0.0078(14)
C12 0.0314(17) 0.0191(16) 0.0275(18) 0.0034(13) 0.0010(14) -0.0045(13)
C23 0.0240(16) 0.0278(17) 0.0180(15) -0.0012(13) 0.0030(12) 0.0087(13)
C18 0.0331(19) 0.0229(16) 0.0274(18) -0.0114(14) -0.0028(14) -0.0032(14)
C33 0.0178(15) 0.0143(15) 0.045(2) -0.0036(14) 0.0059(14) -0.0020(12)
C20 0.038(2) 0.039(2) 0.0151(15) -0.0071(14) -0.0036(14) 0.0101(17)
C34 0.0206(16) 0.0119(14) 0.047(2) 0.0050(14) -0.0096(15) -0.0009(12)
C15 0.0232(17) 0.038(2) 0.032(2) -0.0032(16) 0.0014(14) -0.0055(15)
C36 0.048(2) 0.0281(19) 0.036(2) 0.0153(16) -0.0224(18) -0.0104(17)
C31 0.040(2) 0.0281(19) 0.046(2) -0.0109(17) 0.0245(19) -0.0074(16)
C32 0.0220(17) 0.0186(16) 0.066(3) -0.0103(17) 0.0168(17) -0.0026(13)
C35 0.0290(18) 0.0205(17) 0.061(3) 0.0130(17) -0.0226(18) -0.0010(14)
C37 0.044(2) 0.0217(16) 0.0290(18) 0.0034(14) -0.0130(16) -0.0070(15)
C30 0.042(2) 0.0267(18) 0.0302(19) -0.0032(15) 0.0148(16) -0.0084(16)
C40 0.0181(17) 0.0214(18) 0.094(4) 0.005(2) -0.005(2) 0.0053(14)
C16 0.044(2) 0.047(2) 0.028(2) 0.0084(17) 0.0056(17) -0.020(2)

loop_
_atom_type_symbol
_atom_type_description
_atom_type_scat_dispersion_real
_atom_type_scat_dispersion_imag
_atom_type_scat_source
C C 0.0033 0.0016 'International Tables Vol C Tables 4.2.6.8 and 6.1.1.4'
H H 0.0000 0.0000 'International Tables Vol C Tables 4.2.6.8 and 6.1.1.4'
N N 0.0061 0.0033 'International Tables Vol C Tables 4.2.6.8 and 6.1.1.4'
Au Au -2.0133 8.8022 'International Tables Vol C Tables 4.2.6.8 and 6.1.1.4'
Cl Cl 0.1484 0.1585 'International Tables Vol C Tables 4.2.6.8 and 6.1.1.4'

loop_
_geom_angle_atom_site_label_1
_geom_angle_atom_site_label_2
_geom_angle_atom_site_label_3
_geom_angle
C1 Au1 N2 177.27(11)
C1 N1 C5 122.2(2)
C1 N1 C4 116.4(2)
C5 N1 C4 121.3(2)
C9 C10 C5 117.2(3)
C9 C10 C11 119.0(3)
C5 C10 C11 123.5(3)
C11 C13 H13A 109.5
C11 C13 H13B 109.5
H13A C13 H13B 109.5
C11 C13 H13C 109.5
H13A C13 H13C 109.5
H13B C13 H13C 109.5
C4 C27 H27A 109.5
C4 C27 H27B 109.5
H27A C27 H27B 109.5
C4 C27 H27C 109.5
H27A C27 H27C 109.5
H27B C27 H27C 109.5
C28 N2 C39 117.3(3)
C28 N2 Au1 121.5(2)
C39 N2 Au1 121.2(2)
C10 C11 C13 113.0(3)
C10 C11 C12 109.1(3)
C13 C11 C12 109.2(3)
C10 C11 H11A 108.5
C13 C11 H11A 108.5
C12 C11 H11A 108.5
C22 C17 C18 107.7(3)
C22 C17 C2 112.7(3)
C18 C17 C2 108.8(3)
C22 C17 H17A 109.2
C18 C17 H17A 109.2
C2 C17 H17A 109.2
C1 C2 C17 113.0(2)
C1 C2 C3 102.4(2)
C17 C2 C3 110.6(3)
C1 C2 C25 110.5(2)
C17 C2 C25 107.2(2)
C3 C2 C25 113.4(3)
N1 C1 C2 109.5(2)
N1 C1 Au1 119.0(2)
C2 C1 Au1 131.5(2)
C24 C25 C23 106.9(3)
C24 C25 C2 111.0(2)
C23 C25 C2 109.8(3)
C24 C25 H25A 109.7
C23 C25 H25A 109.7
C2 C25 H25A 109.7
C6 C5 C10 122.2(3)
C6 C5 N1 118.8(3)
C10 C5 N1 119.0(3)
C8 C9 C10 121.4(3)
C8 C9 H9A 119.3
C10 C9 H9A 119.3
N1 C4 C27 111.5(3)
N1 C4 C26 110.6(2)
C27 C4 C26 108.9(3)
N1 C4 C3 99.5(2)
C27 C4 C3 112.6(3)
C26 C4 C3 113.6(3)
C21 C24 C25 110.8(3)
C21 C24 H24A 109.5
C25 C24 H24A 109.5
C21 C24 H24B 109.5
C25 C24 H24B 109.5
H24A C24 H24B 108.1
C4 C3 C2 107.7(2)
C4 C3 H3A 110.2
C2 C3 H3A 110.2
C4 C3 H3B 110.2
C2 C3 H3B 110.2
H3A C3 H3B 108.5
Cl2 C1S Cl1 111.5(2)
Cl2 C1S H1SA 109.3
Cl1 C1S H1SA 109.3
Cl2 C1S H1SB 109.3
Cl1 C1S H1SB 109.3
H1SA C1S H1SB 108.0
C7 C6 C5 117.6(3)
C7 C6 C14 118.7(3)
C5 C6 C14 123.5(3)
C33 N3 C34 118.1(3)
C33 N3 C40 119.4(4)
C34 N3 C40 118.7(4)
C8 C7 C6 121.1(3)
C8 C7 H7A 119.4
C6 C7 H7A 119.4
C22 C21 C24 109.4(3)
C22 C21 C20 108.9(3)
C24 C21 C20 109.2(3)
C22 C21 H21A 109.7
C24 C21 H21A 109.7
C20 C21 H21A 109.7
C39 C38 C37 121.5(3)
C39 C38 H38A 119.2
C37 C38 H38A 119.2
C38 C39 N2 121.8(3)
C38 C39 C34 118.3(3)
N2 C39 C34 119.9(3)
C7 C8 C9 120.3(3)
C7 C8 H8A 119.9
C9 C8 H8A 119.9
C21 C22 C17 110.4(3)
C21 C22 H22A 109.6
C17 C22 H22A 109.6
C21 C22 H22B 109.6
C17 C22 H22B 109.6
H22A C22 H22B 108.1
C29 C28 N2 121.8(3)
C29 C28 C33 118.1(3)
N2 C28 C33 120.1(3)
C28 C29 C30 121.8(3)
C28 C29 H29A 119.1
C30 C29 H29A 119.1
C4 C26 H26A 109.5
C4 C26 H26B 109.5
H26A C26 H26B 109.5
C4 C26 H26C 109.5
H26A C26 H26C 109.5
H26B C26 H26C 109.5
C6 C14 C16 112.5(3)
C6 C14 C15 110.4(3)
C16 C14 C15 110.1(3)
C6 C14 H14A 107.9
C16 C14 H14A 107.9
C15 C14 H14A 107.9
C20 C19 C23 109.3(3)
C20 C19 C18 110.0(3)
C23 C19 C18 109.5(3)
C20 C19 H19A 109.3
C23 C19 H19A 109.3
C18 C19 H19A 109.3
C11 C12 H12A 109.5
C11 C12 H12B 109.5
H12A C12 H12B 109.5
C11 C12 H12C 109.5
H12A C12 H12C 109.5
H12B C12 H12C 109.5
C19 C23 C25 110.1(3)
C19 C23 H23A 109.6
C25 C23 H23A 109.6
C19 C23 H23B 109.6
C25 C23 H23B 109.6
H23A C23 H23B 108.2
C19 C18 C17 109.6(3)
C19 C18 H18A 109.8
C17 C18 H18A 109.8
C19 C18 H18B 109.8
C17 C18 H18B 109.8
H18A C18 H18B 108.2
N3 C33 C32 123.4(3)
N3 C33 C28 117.3(3)
C32 C33 C28 119.1(4)
C19 C20 C21 109.0(3)
C19 C20 H20A 109.9
C21 C20 H20A 109.9
C19 C20 H20B 109.9
C21 C20 H20B 109.9
H20A C20 H20B 108.3
C35 C34 N3 123.7(3)
C35 C34 C39 119.0(4)
N3 C34 C39 117.2(3)
C14 C15 H15A 109.5
C14 C15 H15B 109.5
H15A C15 H15B 109.5
C14 C15 H15C 109.5
H15A C15 H15C 109.5
H15B C15 H15C 109.5
C37 C36 C35 119.8(4)
C37 C36 H36A 120.1
C35 C36 H36A 120.1
C30 C31 C32 119.9(4)
C30 C31 H31A 120.1
C32 C31 H31A 120.1
C31 C32 C33 121.2(4)
C31 C32 H32A 119.4
C33 C32 H32A 119.4
C36 C35 C34 121.4(3)
C36 C35 H35A 119.3
C34 C35 H35A 119.3
C36 C37 C38 119.9(4)
C36 C37 H37A 120.1
C38 C37 H37A 120.1
C31 C30 C29 119.8(4)
C31 C30 H30A 120.1
C29 C30 H30A 120.1
N3 C40 H40A 109.5
N3 C40 H40B 109.5
H40A C40 H40B 109.5
N3 C40 H40C 109.5
H40A C40 H40C 109.5
H40B C40 H40C 109.5
C14 C16 H16A 109.5
C14 C16 H16B 109.5
H16A C16 H16B 109.5
C14 C16 H16C 109.5
H16A C16 H16C 109.5
H16B C16 H16C 109.5

loop_
_geom_bond_atom_site_label_1
_geom_bond_atom_site_label_2
_geom_bond_distance
Au1 C1 1.991(3)
Au1 N2 2.032(3)
Cl1 C1S 1.757(4)
Cl2 C1S 1.753(4)
N1 C1 1.307(4)
N1 C5 1.455(4)
N1 C4 1.517(4)
C10 C9 1.399(4)
C10 C5 1.407(4)
C10 C11 1.529(4)
C13 C11 1.533(4)
C13 H13A 0.9600
C13 H13B 0.9600
C13 H13C 0.9600
C27 C4 1.519(4)
C27 H27A 0.9600
C27 H27B 0.9600
C27 H27C 0.9600
N2 C28 1.394(4)
N2 C39 1.395(4)
C11 C12 1.536(5)
C11 H11A 0.9800
C17 C22 1.536(5)
C17 C18 1.545(5)
C17 C2 1.546(4)
C17 H17A 0.9800
C2 C1 1.524(4)
C2 C3 1.550(4)
C2 C25 1.563(4)
C25 C24 1.540(4)
C25 C23 1.543(4)
C25 H25A 0.9800
C5 C6 1.406(4)
C9 C8 1.384(5)
C9 H9A 0.9300
C4 C26 1.526(5)
C4 C3 1.535(4)
C24 C21 1.535(5)
C24 H24A 0.9700
C24 H24B 0.9700
C3 H3A 0.9700
C3 H3B 0.9700
C1S H1SA 0.9700
C1S H1SB 0.9700
C6 C7 1.401(4)
C6 C14 1.525(4)
N3 C33 1.403(5)
N3 C34 1.408(5)
N3 C40 1.447(4)
C7 C8 1.376(5)
C7 H7A 0.9300
C21 C22 1.524(5)
C21 C20 1.536(5)
C21 H21A 0.9800
C38 C39 1.392(5)
C38 C37 1.395(5)
C38 H38A 0.9300
C39 C34 1.419(4)
C8 H8A 0.9300
C22 H22A 0.9700
C22 H22B 0.9700
C28 C29 1.387(5)
C28 C33 1.414(5)
C29 C30 1.400(5)
C29 H29A 0.9300
C26 H26A 0.9600
C26 H26B 0.9600
C26 H26C 0.9600
C14 C16 1.534(5)
C14 C15 1.541(5)
C14 H14A 0.9800
C19 C20 1.529(5)
C19 C23 1.532(5)
C19 C18 1.536(5)
C19 H19A 0.9800
C12 H12A 0.9600
C12 H12B 0.9600
C12 H12C 0.9600
C23 H23A 0.9700
C23 H23B 0.9700
C18 H18A 0.9700
C18 H18B 0.9700
C33 C32 1.406(5)
C20 H20A 0.9700
C20 H20B 0.9700
C34 C35 1.397(5)
C15 H15A 0.9600
C15 H15B 0.9600
C15 H15C 0.9600
C36 C37 1.373(6)
C36 C35 1.385(7)
C36 H36A 0.9300
C31 C30 1.367(6)
C31 C32 1.383(6)
C31 H31A 0.9300
C32 H32A 0.9300
C35 H35A 0.9300
C37 H37A 0.9300
C30 H30A 0.9300
C40 H40A 0.9600
C40 H40B 0.9600
C40 H40C 0.9600
C16 H16A 0.9600
C16 H16B 0.9600
C16 H16C 0.9600

loop_
_geom_torsion_atom_site_label_1
_geom_torsion_atom_site_label_2
_geom_torsion_atom_site_label_3
_geom_torsion_atom_site_label_4
_geom_torsion
C9 C10 C11 C13 57.1(4)
C5 C10 C11 C13 -130.2(3)
C9 C10 C11 C12 -64.6(4)
C5 C10 C11 C12 108.1(3)
C22 C17 C2 C1 64.9(3)
C18 C17 C2 C1 -175.7(3)
C22 C17 C2 C3 179.0(3)
C18 C17 C2 C3 -61.6(3)
C22 C17 C2 C25 -57.0(3)
C18 C17 C2 C25 62.4(3)
C5 N1 C1 C2 175.4(2)
C4 N1 C1 C2 -0.1(3)
C5 N1 C1 Au1 -5.5(4)
C4 N1 C1 Au1 179.0(2)
C17 C2 C1 N1 131.9(3)
C3 C2 C1 N1 13.0(3)
C25 C2 C1 N1 -108.0(3)
C17 C2 C1 Au1 -47.0(4)
C3 C2 C1 Au1 -166.0(2)
C25 C2 C1 Au1 73.0(3)
C1 C2 C25 C24 -66.6(3)
C17 C2 C25 C24 56.8(3)
C3 C2 C25 C24 179.1(2)
C1 C2 C25 C23 175.4(2)
C17 C2 C25 C23 -61.2(3)
C3 C2 C25 C23 61.2(3)
C9 C10 C5 C6 5.3(4)
C11 C10 C5 C6 -167.6(3)
C9 C10 C5 N1 -175.8(3)
C11 C10 C5 N1 11.3(4)
C1 N1 C5 C6 94.7(4)
C4 N1 C5 C6 -90.1(3)
C1 N1 C5 C10 -84.2(4)
C4 N1 C5 C10 91.0(3)
C5 C10 C9 C8 -1.3(5)
C11 C10 C9 C8 171.9(3)
C1 N1 C4 C27 -131.9(3)
C5 N1 C4 C27 52.6(4)
C1 N1 C4 C26 106.8(3)
C5 N1 C4 C26 -68.6(3)
C1 N1 C4 C3 -12.9(3)
C5 N1 C4 C3 171.6(3)
C23 C25 C24 C21 60.2(3)
C2 C25 C24 C21 -59.5(3)
N1 C4 C3 C2 20.1(3)
C27 C4 C3 C2 138.3(3)
C26 C4 C3 C2 -97.4(3)
C1 C2 C3 C4 -20.8(3)
C17 C2 C3 C4 -141.4(3)
C25 C2 C3 C4 98.2(3)
C10 C5 C6 C7 -5.0(5)
N1 C5 C6 C7 176.1(3)
C10 C5 C6 C14 170.1(3)
N1 C5 C6 C14 -8.8(4)
C5 C6 C7 C8 0.6(5)
C14 C6 C7 C8 -174.7(3)
C25 C24 C21 C22 58.6(3)
C25 C24 C21 C20 -60.5(3)
C37 C38 C39 N2 176.2(3)
C37 C38 C39 C34 -1.5(5)
C28 N2 C39 C38 159.8(3)
Au1 N2 C39 C38 -20.5(4)
C28 N2 C39 C34 -22.4(4)
Au1 N2 C39 C34 157.2(2)
C6 C7 C8 C9 3.3(6)
C10 C9 C8 C7 -2.9(6)
C24 C21 C22 C17 -57.5(3)
C20 C21 C22 C17 61.9(3)
C18 C17 C22 C21 -61.2(3)
C2 C17 C22 C21 58.8(3)
C39 N2 C28 C29 -159.0(3)
Au1 N2 C28 C29 21.3(4)
C39 N2 C28 C33 22.5(4)
Au1 N2 C28 C33 -157.2(2)
N2 C28 C29 C30 -177.5(3)
C33 C28 C29 C30 1.1(5)
C7 C6 C14 C16 -54.1(4)
C5 C6 C14 C16 130.9(4)
C7 C6 C14 C15 69.3(4)
C5 C6 C14 C15 -105.8(4)
C20 C19 C23 C25 62.2(4)
C18 C19 C23 C25 -58.4(4)
C24 C25 C23 C19 -60.8(3)
C2 C25 C23 C19 59.7(3)
C20 C19 C18 C17 -60.3(4)
C23 C19 C18 C17 59.9(4)
C22 C17 C18 C19 59.7(4)
C2 C17 C18 C19 -62.7(4)
C34 N3 C33 C32 155.4(3)
C40 N3 C33 C32 -2.5(5)
C34 N3 C33 C28 -28.2(4)
C40 N3 C33 C28 173.9(3)
C29 C28 C33 N3 -176.0(3)
N2 C28 C33 N3 2.6(5)
C29 C28 C33 C32 0.6(5)
N2 C28 C33 C32 179.2(3)
C23 C19 C20 C21 -60.4(4)
C18 C19 C20 C21 59.9(4)
C22 C21 C20 C19 -60.2(4)
C24 C21 C20 C19 59.3(4)
C33 N3 C34 C35 -156.0(3)
C40 N3 C34 C35 2.0(5)
C33 N3 C34 C39 28.2(4)
C40 N3 C34 C39 -173.8(3)
C38 C39 C34 C35 -0.8(5)
N2 C39 C34 C35 -178.6(3)
C38 C39 C34 N3 175.2(3)
N2 C39 C34 N3 -2.6(5)
C30 C31 C32 C33 1.2(6)
N3 C33 C32 C31 174.6(3)
C28 C33 C32 C31 -1.7(5)
C37 C36 C35 C34 -1.7(6)
N3 C34 C35 C36 -173.3(3)
C39 C34 C35 C36 2.4(5)
C35 C36 C37 C38 -0.6(6)
C39 C38 C37 C36 2.3(5)
C32 C31 C30 C29 0.5(6)
C28 C29 C30 C31 -1.7(5)
